data_1505190
loop_
_publ_author_name
'Bis, Joanna A.'
'Vishweshwar, Peddy'
'Weyna, David'
'Zaworotko, Michael J.'

_publ_section_title
;
 Hierarchy of Supramolecular Synthons:&#x00A0; Persistent
 Hydroxyl&#x00B7;&#x00B7;&#x00B7;Pyridine Hydrogen Bonds in Cocrystals
 That Contain a Cyano Acceptor
;
_journal_issue 3
_journal_name_full 'Molecular Pharmaceutics'
_journal_page_first 401
_journal_paper_doi 10.1021/mp070012s
_journal_volume 4
_journal_year 2007
_chemical_formula_sum 'C19 H15 N3 O'
_chemical_formula_weight 301.34
_chemical_name_systematic
; 
 ? 
;
_space_group_IT_number 15
_symmetry_space_group_name_Hall '-C 2yc'
_symmetry_space_group_name_H-M 'C 1 2/c 1'
_atom_sites_solution_hydrogens geom
_atom_sites_solution_primary direct
_atom_sites_solution_secondary difmap
_audit_creation_method SHELXL-97
_cell_angle_alpha 90.00
_cell_angle_beta 90.478(12)
_cell_angle_gamma 90.00
_cell_formula_units_Z 8
_cell_length_a 18.715(8)
_cell_length_b 7.228(3)
_cell_length_c 23.208(9)
_cell_measurement_temperature 100(2)
_cell_volume 3139(2)
_computing_structure_refinement 'SHELXL-97 (Sheldrick, 1997)'
_computing_structure_solution 'SHELXS-97 (Sheldrick, 1990)'
_diffrn_ambient_temperature 100(2)
_diffrn_measured_fraction_theta_full 0.997
_diffrn_measured_fraction_theta_max 0.997
_diffrn_radiation_monochromator graphite
_diffrn_radiation_source 'fine-focus sealed tube'
_diffrn_radiation_type MoK\a
_diffrn_radiation_wavelength 0.71073
_diffrn_reflns_av_R_equivalents 0.1224
_diffrn_reflns_av_sigmaI/netI 0.1345
_diffrn_reflns_limit_h_max 22
_diffrn_reflns_limit_h_min -20
_diffrn_reflns_limit_k_max 8
_diffrn_reflns_limit_k_min -8
_diffrn_reflns_limit_l_max 25
_diffrn_reflns_limit_l_min -27
_diffrn_reflns_number 7754
_diffrn_reflns_theta_full 24.99
_diffrn_reflns_theta_max 24.99
_diffrn_reflns_theta_min 1.75
_exptl_absorpt_coefficient_mu 0.081
_exptl_crystal_density_diffrn 1.275
_exptl_crystal_density_method 'not measured'
_exptl_crystal_F_000 1264
_refine_diff_density_max 0.314
_refine_diff_density_min -0.222
_refine_diff_density_rms 0.053
_refine_ls_extinction_method none
_refine_ls_goodness_of_fit_ref 1.002
_refine_ls_hydrogen_treatment mixed
_refine_ls_matrix_type full
_refine_ls_number_parameters 208
_refine_ls_number_reflns 2748
_refine_ls_number_restraints 0
_refine_ls_restrained_S_all 1.002
_refine_ls_R_factor_all 0.1331
_refine_ls_R_factor_gt 0.0688
_refine_ls_shift/su_max 0.090
_refine_ls_shift/su_mean 0.017
_refine_ls_structure_factor_coef Fsqd
_refine_ls_weighting_details 'calc w=1/[\s^2^(Fo^2^)+(0.0392P)^2^+0.0000P] where P=(Fo^2^+2Fc^2^)/3'
_refine_ls_weighting_scheme calc
_refine_ls_wR_factor_gt 0.1307
_refine_ls_wR_factor_ref 0.1490
_reflns_number_gt 1546
_reflns_number_total 2748
_reflns_threshold_expression >2sigma(I)
_cod_data_source_file mp070012ssi20070321_042157.cif
_cod_data_source_block jb449b
_cod_database_code 1505190

loop_
_symmetry_equiv_pos_as_xyz
'x, y, z'
'-x, y, -z+1/2'
'x+1/2, y+1/2, z'
'-x+1/2, y+1/2, -z+1/2'
'-x, -y, -z'
'x, -y, z-1/2'
'-x+1/2, -y+1/2, -z'
'x+1/2, -y+1/2, z-1/2'

loop_
_atom_site_label
_atom_site_type_symbol
_atom_site_fract_x
_atom_site_fract_y
_atom_site_fract_z
_atom_site_U_iso_or_equiv
_atom_site_adp_type
_atom_site_occupancy
_atom_site_symmetry_multiplicity
_atom_site_calc_flag
_atom_site_refinement_flags
O1 O 0.08104(11) 1.2540(3) 0.18479(9) 0.0314(6) Uani 1 1 d .
H1 H 0.1103 1.2933 0.2212 0.038 Uiso 1 1 d R
N1 N 0.00482(16) 0.7362(4) 0.00208(12) 0.0483(9) Uani 1 1 d .
C1 C 0.07819(16) 1.0704(4) 0.17191(14) 0.0273(8) Uani 1 1 d .
C2 C 0.09683(16) 0.9341(4) 0.21197(14) 0.0339(9) Uani 1 1 d .
H2 H 0.1124 0.9683 0.2496 0.041 Uiso 1 1 calc R
C3 C 0.09255(17) 0.7485(4) 0.19674(14) 0.0376(9) Uani 1 1 d .
H3 H 0.1056 0.6566 0.2241 0.045 Uiso 1 1 calc R
C4 C 0.06963(16) 0.6954(4) 0.14257(14) 0.0339(9) Uani 1 1 d .
H4 H 0.0666 0.5683 0.1324 0.041 Uiso 1 1 calc R
C5 C 0.05111(16) 0.8323(4) 0.10325(13) 0.0294(8) Uani 1 1 d .
C6 C 0.05573(15) 1.0195(4) 0.11745(12) 0.0273(8) Uani 1 1 d .
H6 H 0.0435 1.1113 0.0898 0.033 Uiso 1 1 calc R
C7 C 0.02589(18) 0.7781(4) 0.04686(16) 0.0351(9) Uani 1 1 d .
N11 N 0.13793(14) 0.3405(3) 0.28686(11) 0.0315(7) Uani 1 1 d .
N12 N 0.30979(15) 0.6188(3) 0.66052(11) 0.0334(7) Uani 1 1 d .
C11 C 0.08913(17) 0.3833(4) 0.32718(14) 0.0338(9) Uani 1 1 d .
H11 H 0.0401 0.3819 0.3162 0.041 Uiso 1 1 calc R
C12 C 0.10609(18) 0.4290(4) 0.38324(14) 0.0343(9) Uani 1 1 d .
H12 H 0.0693 0.4579 0.4097 0.041 Uiso 1 1 calc R
C13 C 0.17633(19) 0.4328(4) 0.40092(14) 0.0318(8) Uani 1 1 d .
C14 C 0.22820(18) 0.3898(4) 0.35955(13) 0.0321(9) Uani 1 1 d .
H14 H 0.2775 0.3907 0.3696 0.038 Uiso 1 1 calc R
C15 C 0.20664(17) 0.3460(4) 0.30390(14) 0.0342(9) Uani 1 1 d .
H15 H 0.2424 0.3184 0.2764 0.041 Uiso 1 1 calc R
C16 C 0.1938(2) 0.4810(4) 0.46133(14) 0.0381(9) Uani 1 1 d .
H16 H 0.1547 0.5132 0.4852 0.046 Uiso 1 1 calc R
C17 C 0.25638(19) 0.4841(4) 0.48503(14) 0.0386(9) Uani 1 1 d .
H17 H 0.2955 0.4528 0.4611 0.046 Uiso 1 1 calc R
C18 C 0.2733(2) 0.5311(4) 0.54540(14) 0.0320(8) Uani 1 1 d .
C19 C 0.22158(19) 0.5833(4) 0.58525(14) 0.0377(9) Uani 1 1 d .
H19 H 0.1727 0.5906 0.5741 0.045 Uiso 1 1 calc R
C20 C 0.24244(19) 0.6241(4) 0.64096(14) 0.0399(9) Uani 1 1 d .
H20 H 0.2063 0.6586 0.6674 0.048 Uiso 1 1 calc R
C21 C 0.35822(19) 0.5708(4) 0.62132(14) 0.0348(9) Uani 1 1 d .
H21 H 0.4069 0.5657 0.6332 0.042 Uiso 1 1 calc R
C22 C 0.34247(18) 0.5280(4) 0.56473(14) 0.0331(8) Uani 1 1 d .
H22 H 0.3798 0.4964 0.5391 0.040 Uiso 1 1 calc R

loop_
_atom_site_aniso_label
_atom_site_aniso_U_11
_atom_site_aniso_U_22
_atom_site_aniso_U_33
_atom_site_aniso_U_23
_atom_site_aniso_U_13
_atom_site_aniso_U_12
O1 0.0301(14) 0.0277(13) 0.0365(13) 0.0030(10) 0.0021(11) 0.0007(10)
N1 0.072(2) 0.0329(18) 0.0400(19) 0.0004(15) 0.0179(18) 0.0031(16)
C1 0.0150(18) 0.0234(18) 0.044(2) 0.0052(15) 0.0073(16) 0.0031(14)
C2 0.027(2) 0.034(2) 0.040(2) 0.0084(17) 0.0052(17) -0.0003(16)
C3 0.034(2) 0.034(2) 0.045(2) 0.0165(17) 0.0076(19) 0.0058(16)
C4 0.031(2) 0.0233(18) 0.047(2) 0.0081(16) 0.0126(18) 0.0049(15)
C5 0.0244(19) 0.031(2) 0.033(2) 0.0035(15) 0.0142(16) 0.0003(15)
C6 0.022(2) 0.0287(19) 0.0307(19) 0.0085(14) 0.0103(16) 0.0007(14)
C7 0.040(2) 0.0243(19) 0.042(2) 0.0062(17) 0.0223(19) 0.0008(16)
N11 0.0307(18) 0.0297(15) 0.0343(17) 0.0079(13) 0.0051(15) 0.0035(13)
N12 0.0348(19) 0.0343(17) 0.0314(17) 0.0046(13) 0.0117(15) 0.0055(14)
C11 0.026(2) 0.0251(18) 0.051(2) 0.0129(16) 0.0087(19) 0.0028(15)
C12 0.034(2) 0.0332(19) 0.036(2) 0.0063(16) 0.0089(18) 0.0020(16)
C13 0.038(2) 0.0214(17) 0.036(2) 0.0082(15) 0.0129(18) -0.0019(16)
C14 0.028(2) 0.0318(19) 0.036(2) 0.0084(16) -0.0011(18) -0.0018(15)
C15 0.027(2) 0.0330(19) 0.042(2) 0.0053(16) 0.0084(18) 0.0044(16)
C16 0.042(3) 0.0261(19) 0.046(2) 0.0082(16) 0.016(2) 0.0032(16)
C17 0.037(2) 0.033(2) 0.047(2) 0.0092(17) 0.0119(19) 0.0017(17)
C18 0.046(2) 0.0178(17) 0.032(2) 0.0027(14) 0.0130(18) -0.0047(16)
C19 0.031(2) 0.038(2) 0.043(2) 0.0120(17) 0.0038(19) -0.0014(17)
C20 0.035(2) 0.046(2) 0.039(2) 0.0060(17) 0.0156(19) 0.0102(18)
C21 0.029(2) 0.0292(19) 0.046(2) 0.0029(17) 0.0116(19) -0.0003(16)
C22 0.035(2) 0.0289(19) 0.036(2) 0.0019(15) 0.0173(17) 0.0026(15)

loop_
_atom_type_symbol
_atom_type_description
_atom_type_scat_dispersion_real
_atom_type_scat_dispersion_imag
_atom_type_scat_source
C C 0.0033 0.0016 'International Tables Vol C Tables 4.2.6.8 and 6.1.1.4'
H H 0.0000 0.0000 'International Tables Vol C Tables 4.2.6.8 and 6.1.1.4'
N N 0.0061 0.0033 'International Tables Vol C Tables 4.2.6.8 and 6.1.1.4'
O O 0.0106 0.0060 'International Tables Vol C Tables 4.2.6.8 and 6.1.1.4'

loop_
_geom_angle_atom_site_label_1
_geom_angle_atom_site_label_2
_geom_angle_atom_site_label_3
_geom_angle
O1 C1 C6 118.2(3)
O1 C1 C2 122.2(3)
C6 C1 C2 119.6(3)
C3 C2 C1 119.9(3)
C4 C3 C2 121.2(3)
C3 C4 C5 118.4(3)
C4 C5 C6 121.4(3)
C4 C5 C7 118.8(3)
C6 C5 C7 119.8(3)
C1 C6 C5 119.6(3)
N1 C7 C5 179.0(4)
C15 N11 C11 116.2(3)
C21 N12 C20 114.8(3)
N11 C11 C12 123.9(3)
C13 C12 C11 120.0(3)
C12 C13 C14 117.1(3)
C12 C13 C16 119.4(3)
C14 C13 C16 123.5(3)
C15 C14 C13 119.3(3)
N11 C15 C14 123.5(3)
C17 C16 C13 126.9(4)
C16 C17 C18 126.6(4)
C22 C18 C19 116.5(3)
C22 C18 C17 120.3(4)
C19 C18 C17 123.2(3)
C20 C19 C18 119.1(3)
N12 C20 C19 124.8(3)
N12 C21 C22 124.5(3)
C18 C22 C21 120.2(3)

loop_
_geom_bond_atom_site_label_1
_geom_bond_atom_site_label_2
_geom_bond_distance
O1 C1 1.361(3)
N1 C7 1.149(4)
C1 C6 1.379(4)
C1 C2 1.397(4)
C2 C3 1.390(4)
C3 C4 1.379(4)
C4 C5 1.388(4)
C5 C6 1.395(4)
C5 C7 1.442(4)
N11 C15 1.343(4)
N11 C11 1.349(4)
N12 C21 1.336(4)
N12 C20 1.337(4)
C11 C12 1.377(4)
C12 C13 1.374(4)
C13 C14 1.406(4)
C13 C16 1.479(4)
C14 C15 1.386(4)
C16 C17 1.290(4)
C17 C18 1.474(4)
C18 C22 1.367(4)
C18 C19 1.396(5)
C19 C20 1.379(4)
C21 C22 1.379(4)

loop_
_geom_hbond_atom_site_label_D
_geom_hbond_atom_site_label_H
_geom_hbond_atom_site_label_A
_geom_hbond_distance_DH
_geom_hbond_distance_HA
_geom_hbond_distance_DA
_geom_hbond_angle_DHA
_geom_hbond_site_symmetry_A
O1 H1 N11 1.04 1.64 2.663(3) 165.6 1_565

loop_
_geom_torsion_atom_site_label_1
_geom_torsion_atom_site_label_2
_geom_torsion_atom_site_label_3
_geom_torsion_atom_site_label_4
_geom_torsion
O1 C1 C2 C3 179.6(3)
C6 C1 C2 C3 -0.1(5)
C1 C2 C3 C4 -0.4(5)
C2 C3 C4 C5 0.3(5)
C3 C4 C5 C6 0.4(5)
C3 C4 C5 C7 -178.9(3)
O1 C1 C6 C5 -178.9(3)
C2 C1 C6 C5 0.7(5)
C4 C5 C6 C1 -0.9(5)
C7 C5 C6 C1 178.4(3)
C4 C5 C7 N1 117(21)
C6 C5 C7 N1 -63(21)
C15 N11 C11 C12 -0.7(4)
N11 C11 C12 C13 0.0(5)
C11 C12 C13 C14 0.4(4)
C11 C12 C13 C16 -179.7(3)
C12 C13 C14 C15 -0.1(4)
C16 C13 C14 C15 179.9(3)
C11 N11 C15 C14 1.0(4)
C13 C14 C15 N11 -0.6(4)
C12 C13 C16 C17 177.3(3)
C14 C13 C16 C17 -2.8(5)
C13 C16 C17 C18 -179.6(3)
C16 C17 C18 C22 179.8(3)
C16 C17 C18 C19 -1.3(5)
C22 C18 C19 C20 -1.4(4)
C17 C18 C19 C20 179.7(3)
C21 N12 C20 C19 0.5(5)
C18 C19 C20 N12 0.4(5)
C20 N12 C21 C22 -0.3(4)
C19 C18 C22 C21 1.5(4)
C17 C18 C22 C21 -179.5(3)
N12 C21 C22 C18 -0.7(5)

loop_
_cod_related_entry_id
_cod_related_entry_code
_cod_related_entry_database
1 30651576 ChemSpider
